data_4518276
loop_
_publ_author_name
'Leong, Bi-Xiang'
'Teo, Yeow-Chuan'
'Condamines, Clo\'e'
'Yang, Ming-Chung'
'Su, Ming-Der'
'So, Cheuk-Wai'

_publ_section_title
;
 A NHC-Silyliumylidene Cation for Catalytic N-Formylation of Amines Using
 Carbon Dioxide
;
_journal_name_full 'ACS Catalysis'
_journal_page_first 14824
_journal_page_last 14833
_journal_paper_doi 10.1021/acscatal.0c03795
_journal_year 2020
_chemical_formula_sum 'C8 H8 Cl N O'
_chemical_formula_weight 169.60
_space_group_crystal_system monoclinic
_space_group_IT_number 14
_space_group_name_Hall '-P 2ybc'
_space_group_name_H-M_alt 'P 1 21/c 1'
_atom_sites_solution_hydrogens geom
_atom_sites_solution_primary dual
_cell_angle_alpha 90
_cell_angle_beta 96.260(2)
_cell_angle_gamma 90
_cell_formula_units_Z 4
_cell_length_a 6.1585(4)
_cell_length_b 4.6786(2)
_cell_length_c 26.8306(16)
_cell_measurement_reflns_used 3685
_cell_measurement_temperature 100.(2)
_cell_measurement_theta_max 30.9458
_cell_measurement_theta_min 3.0551
_cell_volume 768.46(8)
_computing_cell_refinement 'SAINT V8.38A (Bruker AXS Inc., 2017)'
_computing_data_collection 'APEX3 (Bruker AXS Inc., 2018)'
_computing_data_reduction 'SAINT V8.38A (Bruker AXS Inc., 2017)'
_computing_molecular_graphics 'XP (Bruker AXS Inc., 2018)'
_computing_publication_material 'APEX3 (Bruker AXS Inc., 2018)'
_computing_structure_refinement 'SHELXL-2018/3 (Sheldrick, 2018)'
_computing_structure_solution 'XT, VERSION 2014/5'
_diffrn_ambient_temperature 100.(2)
_diffrn_detector_area_resol_mean 7.4074
_diffrn_measured_fraction_theta_full 0.995
_diffrn_measured_fraction_theta_max 0.995
_diffrn_measurement_device_type 'Photon II CPADs detector'
_diffrn_measurement_method 'phi and omega scans'
_diffrn_radiation_monochromator 'Multilayer Mirror'
_diffrn_radiation_type MoK\a
_diffrn_radiation_wavelength 0.71073
_diffrn_reflns_av_R_equivalents 0.0488
_diffrn_reflns_av_unetI/netI 0.0420
_diffrn_reflns_limit_h_max 8
_diffrn_reflns_limit_h_min -8
_diffrn_reflns_limit_k_max 6
_diffrn_reflns_limit_k_min -4
_diffrn_reflns_limit_l_max 38
_diffrn_reflns_limit_l_min -38
_diffrn_reflns_number 11102
_diffrn_reflns_theta_full 31.02
_diffrn_reflns_theta_max 31.02
_diffrn_reflns_theta_min 3.06
_diffrn_source 'Incoatec microfocus source'
_diffrn_source_type 'Bruker D8 Quest'
_exptl_absorpt_coefficient_mu 0.431
_exptl_absorpt_correction_T_max 0.99
_exptl_absorpt_correction_T_min 0.88
_exptl_absorpt_correction_type multi-scan
_exptl_absorpt_process_details
;
SADABS-2016/2 - Bruker AXS area detector scaling and absorption correction
;
_exptl_crystal_colour colourless
_exptl_crystal_density_diffrn 1.466
_exptl_crystal_density_method 'not measured'
_exptl_crystal_description needle
_exptl_crystal_F_000 352
_exptl_crystal_size_max 0.220
_exptl_crystal_size_mid 0.120
_exptl_crystal_size_min 0.020
_refine_diff_density_max 0.343
_refine_diff_density_min -0.299
_refine_ls_extinction_method none
_refine_ls_goodness_of_fit_ref 1.040
_refine_ls_hydrogen_treatment constr
_refine_ls_matrix_type full
_refine_ls_number_parameters 100
_refine_ls_number_reflns 2438
_refine_ls_number_restraints 0
_refine_ls_restrained_S_all 1.040
_refine_ls_R_factor_all 0.0558
_refine_ls_R_factor_gt 0.0393
_refine_ls_shift/su_max 0.000
_refine_ls_shift/su_mean 0.000
_refine_ls_structure_factor_coef Fsqd
_refine_ls_weighting_details 'w=1/[\s^2^(Fo^2^)+(0.0271P)^2^+0.5060P] where P=(Fo^2^+2Fc^2^)/3'
_refine_ls_weighting_scheme calc
_refine_ls_wR_factor_gt 0.0820
_refine_ls_wR_factor_ref 0.0904
_reflns_number_gt 1931
_reflns_number_total 2438
_reflns_threshold_expression 'I > 2\s(I)'
_cod_data_source_file cs0c03795_si_002.cif
_cod_data_source_block scw2221m
_cod_depositor_comments
;
The following automatic conversions were performed:

data item '_exptl_absorpt_correction_type' value 'Multi-Scan' was
changed to 'multi-scan' in accordance with the
/home/data/users/saulius/crontab/automatic-downloads/rss-feeds/ACS/lib/dictionaries/cif_core.dic
dictionary named 'cif_core.dic' version 2.4.2 last updated on
2011-04-26.

Automatic conversion script
Id: cif_fix_values 7556 2019-12-06 15:28:31Z antanas 
;
_cod_database_code 4518276

loop_
_space_group_symop_operation_xyz
'x, y, z'
'-x, y+1/2, -z+1/2'
'-x, -y, -z'
'x, -y-1/2, z-1/2'

loop_
_atom_site_type_symbol
_atom_site_label
_atom_site_fract_x
_atom_site_fract_y
_atom_site_fract_z
_atom_site_U_iso_or_equiv
_atom_site_adp_type
_atom_site_calc_flag
_atom_site_refinement_flags_adp
_atom_site_refinement_flags_occupancy
_atom_site_refinement_flags_posn
_atom_site_occupancy
_atom_site_disorder_assembly
_atom_site_disorder_group
C C1 0.7306(3) 0.5461(3) 0.39608(5) 0.0183(3) Uani d . . . 1 . .
H H1 0.792006 0.628167 0.426812 0.022 Uiso calc U . R 1 . .
C C2 0.8516(2) 0.3516(3) 0.37156(5) 0.0168(3) Uani d . . . 1 . .
H H2 0.99476 0.299326 0.38531 0.02 Uiso calc U . R 1 . .
C C3 0.7597(2) 0.2345(3) 0.32655(5) 0.0150(3) Uani d . . . 1 . .
C C4 0.5504(2) 0.3037(3) 0.30624(5) 0.0164(3) Uani d . . . 1 . .
H H4 0.489177 0.219737 0.275646 0.02 Uiso calc U . R 1 . .
C C5 0.4310(2) 0.4981(3) 0.33137(5) 0.0167(3) Uani d . . . 1 . .
H H5 0.286802 0.546627 0.317813 0.02 Uiso calc U . R 1 . .
C C6 0.5198(2) 0.6229(3) 0.37619(5) 0.0163(3) Uani d . . . 1 . .
C C7 0.3913(3) 0.8383(3) 0.40235(6) 0.0209(3) Uani d . . . 1 . .
H H7A 0.485411 1.004753 0.412257 0.025 Uiso calc U . R 1 . .
H H7B 0.2667 0.90629 0.37891 0.025 Uiso calc U . R 1 . .
C C8 0.2377(2) 0.8851(3) 0.48130(5) 0.0164(3) Uani d . . . 1 . .
H H8 0.188283 0.79562 0.509779 0.02 Uiso calc U . R 1 . .
Cl Cl1 0.91182(6) -0.00347(8) 0.29426(2) 0.01924(10) Uani d . . . 1 . .
N N1 0.30909(19) 0.7174(3) 0.44684(4) 0.0155(2) Uani d . . . 1 . .
H H1A 0.306991 0.530753 0.450787 0.019 Uiso calc U . R 1 . .
O O1 0.23031(18) 1.1484(2) 0.47937(4) 0.0205(2) Uani d . . . 1 . .

loop_
_atom_site_aniso_label
_atom_site_aniso_U_11
_atom_site_aniso_U_22
_atom_site_aniso_U_33
_atom_site_aniso_U_12
_atom_site_aniso_U_13
_atom_site_aniso_U_23
C1 0.0237(7) 0.0145(7) 0.0161(6) -0.0014(5) -0.0001(5) -0.0005(5)
C2 0.0163(7) 0.0163(7) 0.0173(6) 0.0003(5) -0.0001(5) 0.0018(5)
C3 0.0174(7) 0.0121(6) 0.0161(6) 0.0012(5) 0.0042(5) 0.0008(5)
C4 0.0193(7) 0.0150(7) 0.0147(6) 0.0005(5) 0.0003(5) 0.0000(5)
C5 0.0167(6) 0.0166(7) 0.0168(6) 0.0019(5) 0.0013(5) 0.0024(5)
C6 0.0225(7) 0.0113(6) 0.0158(6) 0.0013(5) 0.0053(5) 0.0026(5)
C7 0.0303(8) 0.0155(7) 0.0180(7) 0.0054(6) 0.0076(6) 0.0028(6)
C8 0.0158(7) 0.0168(7) 0.0171(7) 0.0000(5) 0.0046(5) 0.0014(5)
Cl1 0.02070(18) 0.01886(18) 0.01886(17) 0.00498(13) 0.00532(12) -0.00099(13)
N1 0.0179(6) 0.0115(6) 0.0174(6) 0.0004(4) 0.0032(5) 0.0007(4)
O1 0.0254(6) 0.0137(5) 0.0235(5) 0.0008(4) 0.0081(4) -0.0018(4)

loop_
_atom_type_symbol
_atom_type_description
_atom_type_scat_dispersion_real
_atom_type_scat_dispersion_imag
_atom_type_scat_source
C C 0.0033 0.0016 'International Tables Vol C Tables 4.2.6.8 and 6.1.1.4'
H H 0.0000 0.0000 'International Tables Vol C Tables 4.2.6.8 and 6.1.1.4'
Cl Cl 0.1484 0.1585 'International Tables Vol C Tables 4.2.6.8 and 6.1.1.4'
O O 0.0106 0.0060 'International Tables Vol C Tables 4.2.6.8 and 6.1.1.4'
N N 0.0061 0.0033 'International Tables Vol C Tables 4.2.6.8 and 6.1.1.4'

loop_
_geom_angle_atom_site_label_1
_geom_angle_atom_site_label_2
_geom_angle_atom_site_label_3
_geom_angle_site_symmetry_1
_geom_angle_site_symmetry_3
_geom_angle
_geom_angle_publ_flag
C2 C1 C6 . . 120.87(13) ?
C2 C1 H1 . . 119.6 ?
C6 C1 H1 . . 119.6 ?
C1 C2 C3 . . 118.83(13) ?
C1 C2 H2 . . 120.6 ?
C3 C2 H2 . . 120.6 ?
C4 C3 C2 . . 121.62(13) ?
C4 C3 Cl1 . . 118.80(11) ?
C2 C3 Cl1 . . 119.58(11) ?
C3 C4 C5 . . 118.81(13) ?
C3 C4 H4 . . 120.6 ?
C5 C4 H4 . . 120.6 ?
C4 C5 C6 . . 120.97(13) ?
C4 C5 H5 . . 119.5 ?
C6 C5 H5 . . 119.5 ?
C5 C6 C1 . . 118.88(13) ?
C5 C6 C7 . . 120.47(13) ?
C1 C6 C7 . . 120.65(13) ?
N1 C7 C6 . . 111.68(12) ?
N1 C7 H7A . . 109.3 ?
C6 C7 H7A . . 109.3 ?
N1 C7 H7B . . 109.3 ?
C6 C7 H7B . . 109.3 ?
H7A C7 H7B . . 107.9 ?
O1 C8 N1 . . 125.17(13) ?
O1 C8 H8 . . 117.4 ?
N1 C8 H8 . . 117.4 ?
C8 N1 C7 . . 120.84(12) ?
C8 N1 H1A . . 119.6 ?
C7 N1 H1A . . 119.6 ?

loop_
_geom_bond_atom_site_label_1
_geom_bond_atom_site_label_2
_geom_bond_site_symmetry_2
_geom_bond_distance
_geom_bond_publ_flag
C1 C2 . 1.387(2) ?
C1 C6 . 1.396(2) ?
C1 H1 . 0.95 ?
C2 C3 . 1.389(2) ?
C2 H2 . 0.95 ?
C3 C4 . 1.382(2) ?
C3 Cl1 . 1.7449(14) ?
C4 C5 . 1.389(2) ?
C4 H4 . 0.95 ?
C5 C6 . 1.394(2) ?
C5 H5 . 0.95 ?
C6 C7 . 1.502(2) ?
C7 N1 . 1.4601(19) ?
C7 H7A . 0.99 ?
C7 H7B . 0.99 ?
C8 O1 . 1.2335(18) ?
C8 N1 . 1.3239(18) ?
C8 H8 . 0.95 ?
N1 H1A . 0.88 ?
